data_8104135
loop_
_publ_author_name
'Woike, T.'
'Held, P.'
'Muehlberg, M.'
'Imlau, M.'

_publ_section_title
;
 Crystal structure analysis and extremely long-living light-induced
 metastable states in Rb Y (Fe (C N)5 N O)2 * 10(H2 O) and Cs Y (Fe (C N)5
 N O)2 * 10(H2 O)
;
_journal_name_full 'Zeitschrift fuer Kristallographie (149,1979-)'
_journal_page_first 525
_journal_page_last 531
_journal_volume 217
_journal_year 2002
_chemical_formula_sum 'C10 H20 Fe2 N12 O12 Rb Y'
_chemical_name_systematic 'Rb Y (Fe (C N)5 (N O))2 (H2 O)10'
_space_group_IT_number 14
_symmetry_space_group_name_Hall '-P 2yn'
_symmetry_space_group_name_H-M 'P 1 21/n 1'
_cell_angle_alpha 90
_cell_angle_beta 104.68
_cell_angle_gamma 90
_cell_formula_units_Z 4
_cell_length_a 9.812
_cell_length_b 25.793
_cell_length_c 11.777
_cell_volume 2883.238
_citation_journal_id_ASTM ZEKRDZ
_cod_data_source_file Woike_ZEKRDZ_2002_757.cif
_cod_data_source_block C10H20Fe2N12O12Rb1Y1
_cod_original_sg_symbol_Hall '-P 2ybc (x-z,y,z)'
_cod_original_formula_sum 'C10 H20 Fe2 N12 O12 Rb1 Y1'
_cod_database_code 8104135

loop_
_symmetry_equiv_pos_as_xyz
x,y,z
-x+1/2,y+1/2,-z+1/2
-x,-y,-z
x-1/2,-y-1/2,z-1/2

loop_
_atom_site_label
_atom_site_type_symbol
_atom_site_fract_x
_atom_site_fract_y
_atom_site_fract_z
_atom_site_occupancy
_atom_site_U_iso_or_equiv
N3 N-1 0.5614 -0.104 0.5641 1 0.0
N12 N-1 0.3157 0.1912 0.6468 1 0.0
O10 O-2 -0.2259 0.0908 0.0696 1 0.0
N10 N-1 -0.3342 0.1841 -0.0517 1 0.0
Fe2 Fe+2 0.38771 0.24474 -0.11109 1 0.0
O11 O-2 -0.1417 -0.0336 0.2107 1 0.0
N11 N-1 0.0216 0.1692 0.2718 1 0.0
O6 O-2 0.0725 0.0898 0.1063 1 0.0
N5 N-1 0.0569 -0.1132 0.1336 1 0.0
C3 C 0.3174 -0.1814 0.3421 1 0.0
C4 C 0.1555 -0.1099 0.2104 1 0.0
N4 N-1 0.3085 -0.2256 0.34 1 0.0
O1 O-2 0.5097 -0.0948 0.1988 1 0.0
O4 O-2 0.3624 0.0836 0.1798 1 0.0
C7 C 0.3037 0.1848 -0.0552 1 0.0
O9 O-2 0.3532 0.0041 0.0071 1 0.0
C10 C 0.341 0.2111 -0.2644 1 0.0
N6 N-1 -0.1074 0.1064 0.5089 1 0.0
C8 C -0.4364 0.2065 -0.0783 1 0.0
Fe1 Fe+2 0.32022 -0.10578 0.33805 1 0.0
O2 O-2 0.4822 0.2869 0.1123 1 0.0
O3 O-2 0.1772 0.1152 0.4889 1 0.0
N8 N-1 0.5919 0.2056 0.3145 1 0.0
C9 C 0.4681 0.298 -0.1871 1 0.0
C2 C 0.4684 -0.1042 0.4825 1 0.0
O7 O-2 -0.0034 0.0571 0.3101 1 0.0
N7 N+3 0.4383 0.2714 0.0213 1 0.0
O12 O-2 0.6886 -0.0117 0.3628 1 0.0
O8 O-2 0.6503 0.087 0.2603 1 0.0
N1 N+3 0.4338 -0.1005 0.2547 1 0.0
C6 C 0.2009 0.2769 -0.1593 1 0.0
Rb1 Rb+1 -0.0445 0.22278 -0.01481 1 0.0
N2 N-1 0.2677 0.0115 0.3376 1 0.0
C5 C 0.189 -0.1071 0.4358 1 0.0
Y1 Y+3 0.20567 0.10155 0.29793 1 0.0
N9 N-1 0.2549 0.1509 -0.0178 1 0.0
O5 O-2 0.3063 0.1831 0.2789 1 0.0
C1 C 0.291 -0.0323 0.3404 1 0.0
